data_7117620
loop_
_publ_author_name
'Zhou, Dong-Dong'
'Liu, Zhi-Juan'
'He, Chun-Ting'
'Liao, Pei-Qin'
'Zhou, Hao-Long'
'Zhong, Zhen-Song'
'Lin, Rui-Biao'
'Zhang, Wei-Xiong'
'Zhang, Jie-Peng'
'Chen, Xiao-Ming'

_publ_section_title
;
 Controlling the flexibility and single-crystal to single-crystal
 interpenetration reconstitution of metal-organic frameworks.
;
_journal_issue 63
_journal_name_full 'Chemical communications (Cambridge, England)'
_journal_page_first 12665
_journal_page_last 12668
_journal_paper_doi 10.1039/c5cc05036g
_journal_volume 51
_journal_year 2015
_chemical_formula_sum 'C12 H17 Ag6 Br N12 O'
_chemical_formula_weight 1072.51
_chemical_name_systematic
;
 ?
;
_space_group_crystal_system tetragonal
_space_group_IT_number 122
_space_group_name_Hall 'I -4 2bw'
_space_group_name_H-M_alt 'I -4 2 d'
_symmetry_space_group_name_Hall 'I -4 2bw'
_symmetry_space_group_name_H-M 'I -4 2 d'
_atom_sites_solution_hydrogens mixed
_audit_creation_method SHELXL-2013
_audit_update_record
;
2015-06-02 deposited with the CCDC.
2015-06-30 downloaded from the CCDC.
;
_cell_angle_alpha 90
_cell_angle_beta 90
_cell_angle_gamma 90
_cell_formula_units_Z 4
_cell_length_a 28.503(3)
_cell_length_b 28.503(3)
_cell_length_c 3.5383(5)
_cell_measurement_temperature 293(2)
_cell_volume 2874.6(6)
_computing_structure_refinement 'SHELXL-2013 (Sheldrick, 2013)'
_diffrn_ambient_temperature 293(2)
_diffrn_measured_fraction_theta_full 0.979
_diffrn_measured_fraction_theta_max 0.982
_diffrn_measurement_device_type CCD
_diffrn_radiation_type MoK\a
_diffrn_radiation_wavelength 0.710
_diffrn_reflns_av_R_equivalents 0.1093
_diffrn_reflns_av_unetI/netI 0.1746
_diffrn_reflns_laue_measured_fraction_full 0.979
_diffrn_reflns_laue_measured_fraction_max 0.982
_diffrn_reflns_limit_h_max 22
_diffrn_reflns_limit_h_min -35
_diffrn_reflns_limit_k_max 31
_diffrn_reflns_limit_k_min -6
_diffrn_reflns_limit_l_max 4
_diffrn_reflns_limit_l_min -3
_diffrn_reflns_number 2147
_diffrn_reflns_point_group_measured_fraction_full 0.815
_diffrn_reflns_point_group_measured_fraction_max 0.812
_diffrn_reflns_theta_full 25.214
_diffrn_reflns_theta_max 25.994
_diffrn_reflns_theta_min 3.193
_exptl_absorpt_coefficient_mu 5.424
_exptl_crystal_colour colorless
_exptl_crystal_density_diffrn 2.478
_exptl_crystal_description needle-like
_exptl_crystal_F_000 1992
_exptl_crystal_size_max 0.100
_exptl_crystal_size_mid 0.010
_exptl_crystal_size_min 0.010
_refine_diff_density_max 1.528
_refine_diff_density_min -1.646
_refine_diff_density_rms 0.341
_refine_ls_abs_structure_details
;
 Flack x determined using 114 quotients [(I+)-(I-)]/[(I+)+(I-)]
 (Parsons and Flack (2004), Acta Cryst. A60, s61).
;
_refine_ls_abs_structure_Flack 0.45(12)
_refine_ls_extinction_method none
_refine_ls_goodness_of_fit_ref 1.092
_refine_ls_hydrogen_treatment constr
_refine_ls_matrix_type full
_refine_ls_number_parameters 86
_refine_ls_number_reflns 1164
_refine_ls_number_restraints 52
_refine_ls_restrained_S_all 1.067
_refine_ls_R_factor_all 0.2386
_refine_ls_R_factor_gt 0.1793
_refine_ls_shift/su_max 0.018
_refine_ls_shift/su_mean 0.003
_refine_ls_structure_factor_coef Fsqd
_refine_ls_weighting_details
;
 w=1/[\s^2^(Fo^2^)+(0.0596P)^2^+1015.6052P]
 where P=(Fo^2^+2Fc^2^)/3
;
_refine_ls_weighting_scheme calc
_refine_ls_wR_factor_gt 0.3341
_refine_ls_wR_factor_ref 0.3731
_reflns_Friedel_coverage 0.365
_reflns_friedel_fraction_full 0.559
_reflns_friedel_fraction_max 0.550
_reflns_number_gt 747
_reflns_number_total 1164
_reflns_threshold_expression 'I > 2\s(I)'
_cod_data_source_file c5cc05036g2.cif
_cod_data_source_block 4'
_cod_original_cell_volume 2874.6(8)
_cod_database_code 7117620
_shelx_space_group_comment
;
The symmetry employed for this shelxl refinement is uniquely defined
by the following loop, which should always be used as a source of
symmetry information in preference to the above space-group names.
They are only intended as comments.
;
_shelx_estimated_absorpt_t_min 0.613
_shelx_estimated_absorpt_t_max 0.948
_shelxl_version_number 2013-2

loop_
_space_group_symop_operation_xyz
'x, y, z'
'y, -x, -z'
'-x, -y, z'
'-y, x, -z'
'x, -y+1/2, -z+1/4'
'-x, y+1/2, -z+1/4'
'-y, -x+1/2, z+1/4'
'y, x+1/2, z+1/4'
'x+1/2, y+1/2, z+1/2'
'y+1/2, -x+1/2, -z+1/2'
'-x+1/2, -y+1/2, z+1/2'
'-y+1/2, x+1/2, -z+1/2'
'x+1/2, -y+1, -z+3/4'
'-x+1/2, y+1, -z+3/4'
'-y+1/2, -x+1, z+3/4'
'y+1/2, x+1, z+3/4'

loop_
_atom_site_label
_atom_site_type_symbol
_atom_site_fract_x
_atom_site_fract_y
_atom_site_fract_z
_atom_site_U_iso_or_equiv
_atom_site_adp_type
_atom_site_occupancy
_atom_site_site_symmetry_order
_atom_site_calc_flag
_atom_site_refinement_flags_posn
_atom_site_refinement_flags_adp
_atom_site_refinement_flags_occupancy
_atom_site_disorder_assembly
_atom_site_disorder_group
Ag1 Ag 0.95726(17) 0.9239(2) 1.0113(17) 0.0573(17) Uani 1 1 d . . . . .
Ag2 Ag 0.7500 0.9281(4) 0.3750 0.084(3) Uani 1 2 d S T P . .
Br1 Br 1.0000 1.0000 0.5000 0.080(5) Uani 1 4 d S T P . .
N1 N 0.8908(11) 0.9441(9) 0.832(10) 0.011(8) Uani 1 1 d D U . . .
N2 N 0.8777(10) 0.9906(9) 0.827(9) 0.009(8) Uani 1 1 d D U . . .
N3 N 0.8177(9) 0.9481(11) 0.619(10) 0.027(10) Uani 1 1 d D U . . .
C1 C 0.8542(12) 0.9213(11) 0.712(14) 0.063(19) Uani 1 1 d D U . . .
H1 H 0.8535 0.8888 0.6915 0.075 Uiso 0.5 1 calc R U P A 1
C2 C 0.855(6) 0.8702(18) 0.63(5) 0.09(6) Uani 0.5 1 d D U P B 2
H2A H 0.8828 0.8564 0.7354 0.130 Uiso 0.5 1 calc R U P B 2
H2B H 0.8559 0.8658 0.3561 0.130 Uiso 0.5 1 calc R U P B 2
H2C H 0.8278 0.8555 0.7278 0.130 Uiso 0.5 1 calc R U P B 2
C3 C 0.8348(11) 0.9905(10) 0.700(13) 0.038(14) Uani 1 1 d D U . . .
H3 H 0.8174 1.0178 0.6695 0.046 Uiso 0.5 1 calc R U P C 1
C4 C 0.807(3) 1.033(2) 0.59(3) 0.04(3) Uani 0.5 1 d D U P D 2
H4A H 0.8279 1.0553 0.4738 0.058 Uiso 0.5 1 calc R U P D 2
H4B H 0.7940 1.0468 0.8160 0.058 Uiso 0.5 1 calc R U P D 2
H4C H 0.7829 1.0244 0.4216 0.058 Uiso 0.5 1 calc R U P D 2
O1 O 0.742(5) 0.811(4) 0.28(4) 0.03(3) Uiso 0.25 1 d . . P . .
H1WA H 0.7184 0.7967 0.3611 0.039 Uiso 0.25 1 d R U P . .

loop_
_atom_site_aniso_label
_atom_site_aniso_U_11
_atom_site_aniso_U_22
_atom_site_aniso_U_33
_atom_site_aniso_U_23
_atom_site_aniso_U_13
_atom_site_aniso_U_12
Ag1 0.035(3) 0.072(4) 0.064(3) 0.013(3) -0.019(3) 0.016(3)
Ag2 0.041(4) 0.138(9) 0.072(6) 0.000 -0.021(4) 0.000
Br1 0.090(7) 0.090(7) 0.061(11) 0.000 0.000 0.000
N1 0.011(9) 0.011(9) 0.011(10) 0.000(6) -0.002(6) -0.001(6)
N2 0.010(9) 0.011(9) 0.006(9) 0.002(6) 0.000(6) -0.004(6)
N3 0.028(11) 0.028(11) 0.026(11) -0.001(6) 0.002(6) 0.000(6)
C1 0.063(19) 0.063(19) 0.062(19) -0.001(6) -0.001(6) 0.000(6)
C2 0.09(6) 0.09(6) 0.09(6) 0.001(12) 0.001(12) -0.001(12)
C3 0.039(15) 0.038(15) 0.038(15) -0.001(6) 0.001(6) 0.001(6)
C4 0.04(3) 0.04(3) 0.04(3) -0.001(12) 0.003(12) 0.001(12)

loop_
_atom_type_symbol
_atom_type_description
_atom_type_scat_dispersion_real
_atom_type_scat_dispersion_imag
_atom_type_scat_source
C C 0.0033 0.0016 'International Tables Vol C Tables 4.2.6.8 and 6.1.1.4'
H H 0.0000 0.0000 'International Tables Vol C Tables 4.2.6.8 and 6.1.1.4'
N N 0.0061 0.0033 'International Tables Vol C Tables 4.2.6.8 and 6.1.1.4'
O O 0.0106 0.0060 'International Tables Vol C Tables 4.2.6.8 and 6.1.1.4'
Br Br -0.2901 2.4595 'International Tables Vol C Tables 4.2.6.8 and 6.1.1.4'
Ag Ag -0.8971 1.1015 'International Tables Vol C Tables 4.2.6.8 and 6.1.1.4'

loop_
_geom_angle_atom_site_label_1
_geom_angle_atom_site_label_2
_geom_angle_atom_site_label_3
_geom_angle
_geom_angle_site_symmetry_1
_geom_angle_site_symmetry_3
N2 Ag1 N1 156.3(8) 4_757 .
N2 Ag1 Br1 90.5(8) 4_757 1_556
N1 Ag1 Br1 110.0(8) . 1_556
N2 Ag1 Br1 109.1(8) 4_757 .
N1 Ag1 Br1 89.3(8) . .
Br1 Ag1 Br1 70.85(12) 1_556 .
N3 Ag2 N3 149.7(18) . 14_645
Ag1 Br1 Ag1 109.02(11) 1_554 4_757
Ag1 Br1 Ag1 110.4(2) 1_554 3_774
Ag1 Br1 Ag1 109.02(12) 4_757 3_774
Ag1 Br1 Ag1 109.02(12) 1_554 2_577
Ag1 Br1 Ag1 110.4(2) 4_757 2_577
Ag1 Br1 Ag1 109.02(11) 3_774 2_577
Ag1 Br1 Ag1 70.85(12) 1_554 .
Ag1 Br1 Ag1 70.38(6) 4_757 .
Ag1 Br1 Ag1 178.77(19) 3_774 .
Ag1 Br1 Ag1 70.37(6) 2_577 .
Ag1 Br1 Ag1 178.77(19) 1_554 3_775
Ag1 Br1 Ag1 70.37(6) 4_757 3_775
Ag1 Br1 Ag1 70.85(12) 3_774 3_775
Ag1 Br1 Ag1 70.37(6) 2_577 3_775
Ag1 Br1 Ag1 107.9(2) . 3_775
Ag1 Br1 Ag1 70.37(6) 1_554 2_576
Ag1 Br1 Ag1 178.77(19) 4_757 2_576
Ag1 Br1 Ag1 70.37(6) 3_774 2_576
Ag1 Br1 Ag1 70.85(12) 2_577 2_576
Ag1 Br1 Ag1 110.25(12) . 2_576
Ag1 Br1 Ag1 110.25(11) 3_775 2_576
Ag1 Br1 Ag1 70.37(6) 1_554 4_756
Ag1 Br1 Ag1 70.85(12) 4_757 4_756
Ag1 Br1 Ag1 70.37(6) 3_774 4_756
Ag1 Br1 Ag1 178.77(19) 2_577 4_756
Ag1 Br1 Ag1 110.25(11) . 4_756
Ag1 Br1 Ag1 110.25(12) 3_775 4_756
Ag1 Br1 Ag1 107.9(2) 2_576 4_756
C1 N1 N2 105(3) . .
C1 N1 Ag1 134(2) . .
N2 N1 Ag1 121(2) . .
C3 N2 N1 105(3) . .
C3 N2 Ag1 134(2) . 2_577
N1 N2 Ag1 121(2) . 2_577
C1 N3 C3 100.4(12) . .
C1 N3 Ag2 129.5(19) . .
C3 N3 Ag2 130.1(19) . .
N1 C1 N3 115(2) . .
N1 C1 C2 123(7) . .
N3 C1 C2 122(7) . .
N2 C3 N3 115(2) . .
N2 C3 C4 125(5) . .
N3 C3 C4 119(5) . .

loop_
_geom_bond_atom_site_label_1
_geom_bond_atom_site_label_2
_geom_bond_distance
_geom_bond_site_symmetry_2
Ag1 N2 2.07(3) 4_757
Ag1 N1 2.08(3) .
Ag1 Br1 3.029(6) 1_556
Ag1 Br1 3.075(6) .
Ag2 N3 2.19(2) .
Ag2 N3 2.19(2) 14_645
Br1 Ag1 3.029(6) 1_554
Br1 Ag1 3.029(6) 4_757
Br1 Ag1 3.029(6) 3_774
Br1 Ag1 3.029(6) 2_577
Br1 Ag1 3.075(6) 3_775
Br1 Ag1 3.075(6) 2_576
Br1 Ag1 3.075(6) 4_756
N1 C1 1.302(12) .
N1 N2 1.378(12) .
N2 C3 1.302(12) .
N2 Ag1 2.07(3) 2_577
N3 C1 1.332(12) .
N3 C3 1.333(12) .
C1 C2 1.489(12) .
C3 C4 1.491(12) .
O1 O1 0.8(3) 14_645
